data_7005074
loop_
_publ_author_name
'Zhao, Hanhua'
'Lopez, Nazario'
'Prosvirin, Andrey'
'Chifotides, Helen T.'
'Dunbar, Kim R.'

_publ_section_title
;
 Lanthanide-3d cyanometalate chains Ln(III)-M(III) (Ln=Pr, Nd, Sm, Eu,
 Gd, Tb; M=Fe) with the tridentate ligand
 2,4,6-tri(2-pyridyl)-1,3,5-triazine (tptz): evidence of ferromagnetic
 interactions for the Sm(III)-M(III) compounds (M=Fe, Cr).
;
_journal_issue 8
_journal_name_full 'Dalton transactions (Cambridge, England : 2003)'
_journal_page_first 878
_journal_page_last 888
_journal_paper_doi 10.1039/b616016f
_journal_year 2007
_chemical_formula_moiety '[Sm(tmphen)2(H2O)2Fe(CN)6]MeOH13H2O'
_chemical_formula_sum 'C39 H66 Fe N10 O16 Sm'
_chemical_formula_weight 1137.22
_chemical_name_common
;
Catena-(trans-biscyano-di-agua-bis-(3,4,7,8-tetramethyl-1,10-
phenanthroline)-tetracyano-iron(iii)-samarium(iii) hydrate
;
_space_group_IT_number 14
_symmetry_space_group_name_Hall '-P 2ybc'
_symmetry_space_group_name_H-M 'P 1 21/c 1'
_atom_sites_solution_hydrogens geom
_atom_sites_solution_primary direct
_atom_sites_solution_secondary difmap
_audit_creation_method SHELXL-97
_cell_angle_alpha 90.00
_cell_angle_beta 106.48(3)
_cell_angle_gamma 90.00
_cell_formula_units_Z 4
_cell_length_a 20.322(4)
_cell_length_b 19.728(4)
_cell_length_c 13.473(3)
_cell_measurement_temperature 110(2)
_cell_volume 5180(2)
_computing_structure_refinement 'SHELXL-97 (Sheldrick, 1997)'
_computing_structure_solution 'SHELXS-97 (Sheldrick, 1990)'
_diffrn_ambient_temperature 110(2)
_diffrn_measured_fraction_theta_full 0.991
_diffrn_measured_fraction_theta_max 0.991
_diffrn_radiation_monochromator graphite
_diffrn_radiation_source 'fine-focus sealed tube'
_diffrn_radiation_type MoK\a
_diffrn_radiation_wavelength 0.71073
_diffrn_reflns_av_R_equivalents 0.0520
_diffrn_reflns_av_sigmaI/netI 0.0573
_diffrn_reflns_limit_h_max 13
_diffrn_reflns_limit_h_min -22
_diffrn_reflns_limit_k_max 20
_diffrn_reflns_limit_k_min -21
_diffrn_reflns_limit_l_max 14
_diffrn_reflns_limit_l_min -14
_diffrn_reflns_number 22489
_diffrn_reflns_theta_full 23.32
_diffrn_reflns_theta_max 23.32
_diffrn_reflns_theta_min 1.88
_exptl_absorpt_coefficient_mu 1.475
_exptl_crystal_colour yellow
_exptl_crystal_density_diffrn 1.458
_exptl_crystal_density_method 'not measured'
_exptl_crystal_description prism
_exptl_crystal_F_000 2344
_exptl_crystal_size_max 0.12
_exptl_crystal_size_mid 0.08
_exptl_crystal_size_min 0.08
_refine_diff_density_max 1.284
_refine_diff_density_min -0.761
_refine_diff_density_rms 0.106
_refine_ls_extinction_method none
_refine_ls_goodness_of_fit_ref 1.070
_refine_ls_hydrogen_treatment mixed
_refine_ls_matrix_type full
_refine_ls_number_parameters 636
_refine_ls_number_reflns 7431
_refine_ls_number_restraints 7
_refine_ls_restrained_S_all 1.069
_refine_ls_R_factor_all 0.0677
_refine_ls_R_factor_gt 0.0476
_refine_ls_shift/su_max 0.017
_refine_ls_shift/su_mean 0.000
_refine_ls_structure_factor_coef Fsqd
_refine_ls_weighting_details 'calc w=1/[\s^2^(Fo^2^)+(0.0394P)^2^+20.3326P] where P=(Fo^2^+2Fc^2^)/3'
_refine_ls_weighting_scheme calc
_refine_ls_wR_factor_gt 0.1028
_refine_ls_wR_factor_ref 0.1100
_reflns_number_gt 5854
_reflns_number_total 7431
_reflns_threshold_expression >2sigma(I)
_cod_data_source_file b616016f.txt
_cod_data_source_block compound10
_cod_original_cell_volume 5179.6(18)
_cod_database_code 7005074

loop_
_symmetry_equiv_pos_as_xyz
'x, y, z'
'-x, y+1/2, -z+1/2'
'-x, -y, -z'
'x, -y-1/2, z-1/2'

loop_
_atom_site_label
_atom_site_type_symbol
_atom_site_fract_x
_atom_site_fract_y
_atom_site_fract_z
_atom_site_U_iso_or_equiv
_atom_site_adp_type
_atom_site_occupancy
_atom_site_symmetry_multiplicity
_atom_site_calc_flag
_atom_site_refinement_flags
_atom_site_disorder_assembly
_atom_site_disorder_group
Sm1 Sm 0.252831(15) 0.602579(14) 0.51167(2) 0.01207(9) Uani 1 1 d . . .
Fe1 Fe 0.5000 0.5000 0.5000 0.0127(3) Uani 1 2 d S . .
Fe2 Fe 0.0000 0.5000 0.5000 0.0126(3) Uani 1 2 d S . .
N8 N 0.2094(2) 0.7044(2) 0.5958(3) 0.0158(11) Uani 1 1 d . . .
N9 N 0.2983(2) 0.7097(2) 0.4483(3) 0.0136(11) Uani 1 1 d . . .
C18 C 0.3270(3) 0.7196(3) 0.6933(4) 0.0154(13) Uani 1 1 d . . .
C34 C 0.2519(3) 0.7578(3) 0.4011(4) 0.0146(13) Uani 1 1 d . . .
N10 N 0.1687(2) 0.6684(2) 0.3620(3) 0.0154(11) Uani 1 1 d . . .
O1 O 0.2877(2) 0.50521(19) 0.6204(3) 0.0199(10) Uani 1 1 d D . .
N4 N 0.4241(3) 0.3658(3) 0.4208(4) 0.0283(14) Uani 1 1 d . . .
C11 C 0.3682(3) 0.8314(3) 0.7559(4) 0.0189(14) Uani 1 1 d . . .
H11 H 0.4043 0.8603 0.7927 0.023 Uiso 1 1 calc R . .
C24 C 0.3846(3) 0.7976(3) 0.4978(4) 0.0169(13) Uani 1 1 d . . .
C17 C 0.2597(3) 0.7472(3) 0.6478(4) 0.0168(14) Uani 1 1 d . . .
N7 N 0.3357(2) 0.6524(2) 0.6767(3) 0.0158(11) Uani 1 1 d . . .
C23 C 0.3626(3) 0.7302(3) 0.4915(4) 0.0168(14) Uani 1 1 d . . .
H23 H 0.3959 0.6965 0.5201 0.020 Uiso 1 1 calc R . .
N6 N 0.0654(3) 0.3576(3) 0.5441(4) 0.0269(14) Uani 1 1 d . . .
C16 C 0.1468(3) 0.7306(3) 0.5569(4) 0.0204(15) Uani 1 1 d . . .
H16 H 0.1107 0.7004 0.5248 0.025 Uiso 1 1 calc R . .
C13 C 0.2489(3) 0.8169(3) 0.6557(4) 0.0186(14) Uani 1 1 d . . .
C26 C 0.2689(3) 0.8269(3) 0.4003(4) 0.0170(14) Uani 1 1 d . . .
C31 C 0.0499(3) 0.6912(3) 0.2668(4) 0.0167(14) Uani 1 1 d . . .
N1 N 0.3621(3) 0.5691(2) 0.4819(3) 0.0187(12) Uani 1 1 d . . .
C15 C 0.1305(3) 0.7989(3) 0.5599(4) 0.0227(15) Uani 1 1 d . . .
C8 C 0.4553(3) 0.6625(3) 0.7771(4) 0.0157(13) Uani 1 1 d . . .
O2 O 0.2272(2) 0.5199(2) 0.3737(3) 0.0248(10) Uani 1 1 d D . .
C33 C 0.1829(3) 0.7349(3) 0.3522(4) 0.0139(13) Uani 1 1 d . . .
C35 C 0.4573(3) 0.8140(3) 0.5566(4) 0.0225(15) Uani 1 1 d . . .
H35A H 0.4798 0.8370 0.5106 0.034 Uiso 1 1 calc R . .
H35B H 0.4819 0.7720 0.5824 0.034 Uiso 1 1 calc R . .
H35C H 0.4577 0.8437 0.6150 0.034 Uiso 1 1 calc R . .
C7 C 0.3982(3) 0.6259(3) 0.7193(4) 0.0146(13) Uani 1 1 d . . .
H7 H 0.4041 0.5789 0.7095 0.017 Uiso 1 1 calc R . .
C25 C 0.3362(3) 0.8471(3) 0.4543(4) 0.0206(14) Uani 1 1 d . . .
C10 C 0.3815(3) 0.7607(3) 0.7487(4) 0.0163(14) Uani 1 1 d . . .
C29 C 0.1322(3) 0.7827(3) 0.3016(4) 0.0159(13) Uani 1 1 d . . .
C14 C 0.1824(3) 0.8439(3) 0.6073(4) 0.0239(15) Uani 1 1 d . . .
C4 C 0.4539(3) 0.4157(3) 0.4493(4) 0.0195(15) Uani 1 1 d . . .
C30 C 0.0631(3) 0.7591(3) 0.2583(4) 0.0171(14) Uani 1 1 d . . .
C6 C 0.0406(3) 0.4109(3) 0.5277(4) 0.0164(14) Uani 1 1 d . . .
C38 C -0.0218(3) 0.6633(3) 0.2261(4) 0.0223(15) Uani 1 1 d . . .
H38A H -0.0514 0.6837 0.2641 0.033 Uiso 1 1 calc R . .
H38B H -0.0208 0.6140 0.2353 0.033 Uiso 1 1 calc R . .
H38C H -0.0398 0.6741 0.1523 0.033 Uiso 1 1 calc R . .
N2 N 0.1423(3) 0.5619(3) 0.5280(4) 0.0203(12) Uani 1 1 d . . .
C9 C 0.4477(3) 0.7310(3) 0.7910(4) 0.0177(14) Uani 1 1 d . . .
C28 C 0.1521(3) 0.8514(3) 0.2989(4) 0.0199(14) Uani 1 1 d . . .
H28 H 0.1191 0.8835 0.2627 0.024 Uiso 1 1 calc R . .
C20 C 0.5075(3) 0.7740(3) 0.8492(5) 0.0273(16) Uani 1 1 d . . .
H20A H 0.4970 0.7950 0.9087 0.041 Uiso 1 1 calc R . .
H20B H 0.5160 0.8093 0.8033 0.041 Uiso 1 1 calc R . .
H20C H 0.5484 0.7455 0.8733 0.041 Uiso 1 1 calc R . .
C22 C 0.0573(3) 0.8221(3) 0.5066(5) 0.0293(16) Uani 1 1 d . . .
H22A H 0.0395 0.8477 0.5557 0.044 Uiso 1 1 calc R . .
H22B H 0.0282 0.7824 0.4824 0.044 Uiso 1 1 calc R . .
H22C H 0.0573 0.8510 0.4474 0.044 Uiso 1 1 calc R . .
C12 C 0.3055(3) 0.8583(3) 0.7118(4) 0.0221(15) Uani 1 1 d . . .
H12 H 0.2986 0.9056 0.7180 0.027 Uiso 1 1 calc R . .
N3 N 0.4998(3) 0.4575(3) 0.7219(4) 0.0278(13) Uani 1 1 d . . .
C27 C 0.2163(3) 0.8725(3) 0.3461(4) 0.0218(15) Uani 1 1 d . . .
H27 H 0.2270 0.9192 0.3432 0.026 Uiso 1 1 calc R . .
C32 C 0.1037(3) 0.6482(3) 0.3180(4) 0.0167(14) Uani 1 1 d . . .
H32 H 0.0935 0.6014 0.3219 0.020 Uiso 1 1 calc R . .
C37 C 0.0075(3) 0.8067(3) 0.2056(5) 0.0339(18) Uani 1 1 d . . .
H37A H -0.0128 0.7919 0.1340 0.051 Uiso 1 1 calc R . .
H37B H 0.0266 0.8523 0.2059 0.051 Uiso 1 1 calc R . .
H37C H -0.0279 0.8072 0.2422 0.051 Uiso 1 1 calc R . .
C19 C 0.5231(3) 0.6265(3) 0.8175(4) 0.0251(16) Uani 1 1 d . . .
H19A H 0.5569 0.6468 0.7871 0.038 Uiso 1 1 calc R . .
H19B H 0.5174 0.5784 0.7987 0.038 Uiso 1 1 calc R . .
H19C H 0.5390 0.6308 0.8930 0.038 Uiso 1 1 calc R . .
C21 C 0.1686(4) 0.9189(3) 0.6051(5) 0.0317(17) Uani 1 1 d . . .
H21A H 0.1789 0.9391 0.5447 0.048 Uiso 1 1 calc R . .
H21B H 0.1977 0.9398 0.6684 0.048 Uiso 1 1 calc R . .
H21C H 0.1202 0.9267 0.6007 0.048 Uiso 1 1 calc R . .
C36 C 0.3556(3) 0.9213(3) 0.4652(5) 0.0299(17) Uani 1 1 d . . .
H36A H 0.3985 0.9268 0.5207 0.045 Uiso 1 1 calc R . .
H36B H 0.3191 0.9472 0.4820 0.045 Uiso 1 1 calc R . .
H36C H 0.3619 0.9379 0.3999 0.045 Uiso 1 1 calc R . .
C3 C 0.5007(3) 0.4737(3) 0.6398(4) 0.0181(14) Uani 1 1 d . . .
C1 C 0.4139(3) 0.5430(3) 0.4855(4) 0.0155(14) Uani 1 1 d . . .
C2 C 0.0889(3) 0.5385(3) 0.5198(4) 0.0160(14) Uani 1 1 d . . .
O12 O 0.3464(2) 0.3890(2) -0.0756(3) 0.0318(11) Uani 1 1 d . . .
O13 O 0.1423(2) 0.3905(2) 0.0736(3) 0.0375(12) Uani 1 1 d . . .
O3 O 0.2504(2) 0.4637(2) 0.7855(3) 0.0287(11) Uani 1 1 d D . .
O7 O 0.3117(3) 0.3804(2) 0.5381(4) 0.0396(13) Uani 1 1 d . . .
O6 O 0.4593(2) 0.4657(2) 0.9129(3) 0.0302(11) Uani 1 1 d . . .
O8 O 0.3433(3) 0.2447(2) 0.3539(4) 0.0464(15) Uani 1 1 d . . .
O9 O 0.2922(3) 0.2420(2) 0.1401(4) 0.0428(13) Uani 1 1 d . . .
O4 O 0.1507(3) 0.2454(3) 0.6287(5) 0.0604(17) Uani 1 1 d . . .
N5 N 0.0100(3) 0.5166(3) 0.7319(4) 0.0239(13) Uani 1 1 d . . .
O14 O 0.1243(3) 0.4409(3) 0.2565(4) 0.0460(14) Uani 1 1 d . . .
O10 O 0.3129(3) 0.4671(3) 0.2651(4) 0.0437(14) Uani 1 1 d . . .
O15 O -0.0411(3) 0.5289(3) 0.0522(4) 0.0508(15) Uani 1 1 d . . .
O5 O 0.1717(3) 0.3618(3) 0.4257(5) 0.0721(19) Uani 1 1 d . . .
O11 O 0.2007(4) 0.2565(4) -0.1564(5) 0.087(2) Uani 1 1 d . . .
C5 C 0.0072(3) 0.5109(3) 0.6453(4) 0.0161(14) Uani 1 1 d . . .
C39 C 0.1854(4) 0.4349(4) 0.7722(7) 0.061(3) Uani 1 1 d . . .
H39A H 0.1683 0.4472 0.8308 0.092 Uiso 1 1 calc R . .
H39B H 0.1888 0.3854 0.7686 0.092 Uiso 1 1 calc R . .
H39C H 0.1538 0.4518 0.7079 0.092 Uiso 1 1 calc R . .
O16 O 0.2850(3) 0.3815(2) 0.0881(3) 0.0385(12) Uani 1 1 d . . .
H1A H 0.2694(15) 0.491(2) 0.676(2) 0.05(2) Uiso 1 1 d D . .
H1B H 0.308(2) 0.4667(15) 0.596(4) 0.06(2) Uiso 1 1 d D . .
H2A H 0.2617(12) 0.505(3) 0.341(3) 0.13(4) Uiso 1 1 d D . .
H2B H 0.1906(16) 0.4869(19) 0.360(5) 0.10(4) Uiso 1 1 d D . .
H3 H 0.284(3) 0.438(3) 0.837(5) 0.09(3) Uiso 1 1 d D . .

loop_
_atom_site_aniso_label
_atom_site_aniso_U_11
_atom_site_aniso_U_22
_atom_site_aniso_U_33
_atom_site_aniso_U_23
_atom_site_aniso_U_13
_atom_site_aniso_U_12
Sm1 0.00923(15) 0.01057(15) 0.01506(15) 0.00045(13) 0.00127(11) 0.00080(15)
Fe1 0.0112(6) 0.0123(6) 0.0140(6) 0.0004(4) 0.0028(5) 0.0023(5)
Fe2 0.0099(6) 0.0114(6) 0.0150(6) 0.0007(4) 0.0013(5) -0.0010(5)
N8 0.016(3) 0.019(3) 0.016(2) 0.001(2) 0.009(2) 0.001(2)
N9 0.017(3) 0.011(2) 0.012(2) -0.0011(19) 0.003(2) -0.001(2)
C18 0.022(3) 0.013(3) 0.010(3) 0.001(2) 0.002(2) 0.001(3)
C34 0.014(3) 0.020(3) 0.012(3) 0.000(2) 0.009(2) 0.003(3)
N10 0.013(3) 0.017(3) 0.015(2) 0.0010(19) 0.002(2) -0.004(2)
O1 0.024(2) 0.012(2) 0.022(2) 0.0032(17) 0.0030(19) 0.0008(19)
N4 0.035(4) 0.022(3) 0.025(3) -0.003(2) 0.005(3) -0.006(3)
C11 0.029(4) 0.013(3) 0.017(3) -0.005(2) 0.010(3) -0.005(3)
C24 0.018(3) 0.019(3) 0.016(3) -0.001(2) 0.007(2) -0.008(3)
C17 0.025(4) 0.018(3) 0.009(3) -0.001(2) 0.008(3) 0.004(3)
N7 0.019(3) 0.013(3) 0.016(2) 0.0026(19) 0.005(2) 0.002(2)
C23 0.015(3) 0.020(3) 0.015(3) -0.001(2) 0.003(2) 0.001(3)
N6 0.032(3) 0.023(3) 0.020(3) -0.002(2) -0.001(2) 0.007(3)
C16 0.023(4) 0.023(4) 0.019(3) 0.001(2) 0.012(3) 0.006(3)
C13 0.028(4) 0.017(3) 0.013(3) 0.003(2) 0.010(3) 0.002(3)
C26 0.021(3) 0.014(3) 0.019(3) 0.003(2) 0.011(3) -0.003(3)
C31 0.018(3) 0.016(3) 0.014(3) 0.001(2) 0.001(2) 0.002(3)
N1 0.021(3) 0.013(3) 0.021(3) 0.001(2) 0.003(2) 0.005(2)
C15 0.025(4) 0.031(4) 0.014(3) 0.005(3) 0.010(3) 0.016(3)
C8 0.014(3) 0.016(3) 0.014(3) 0.000(2) 0.000(2) 0.002(3)
O2 0.023(3) 0.019(2) 0.029(2) -0.0055(18) 0.002(2) 0.000(2)
C33 0.014(3) 0.017(3) 0.012(3) -0.001(2) 0.005(2) -0.006(3)
C35 0.022(4) 0.021(3) 0.026(3) 0.000(3) 0.010(3) -0.005(3)
C7 0.016(3) 0.010(3) 0.017(3) 0.001(2) 0.003(2) 0.000(3)
C25 0.028(4) 0.014(3) 0.019(3) -0.002(2) 0.008(3) -0.011(3)
C10 0.028(4) 0.011(3) 0.012(3) -0.002(2) 0.008(3) -0.001(3)
C29 0.018(3) 0.014(3) 0.016(3) 0.001(2) 0.005(2) 0.005(3)
C14 0.037(4) 0.018(3) 0.018(3) 0.006(3) 0.011(3) 0.013(3)
C4 0.024(4) 0.021(4) 0.015(3) 0.002(2) 0.007(3) 0.007(3)
C30 0.018(3) 0.017(3) 0.014(3) 0.003(2) 0.001(2) 0.006(3)
C6 0.018(3) 0.015(4) 0.014(3) -0.002(2) 0.001(2) -0.001(3)
C38 0.023(4) 0.021(3) 0.021(3) 0.006(3) 0.003(3) 0.001(3)
N2 0.020(3) 0.020(3) 0.021(3) 0.003(2) 0.007(2) -0.004(3)
C9 0.019(3) 0.023(4) 0.011(3) -0.001(2) 0.003(2) -0.008(3)
C28 0.029(4) 0.013(3) 0.017(3) 0.006(2) 0.005(3) 0.001(3)
C20 0.021(4) 0.024(4) 0.030(3) -0.004(3) -0.004(3) -0.006(3)
C22 0.025(4) 0.033(4) 0.030(4) 0.002(3) 0.007(3) 0.012(3)
C12 0.032(4) 0.012(3) 0.023(3) 0.001(3) 0.009(3) 0.002(3)
N3 0.041(4) 0.018(3) 0.025(3) 0.004(2) 0.010(3) 0.007(3)
C27 0.029(4) 0.008(3) 0.028(3) 0.002(2) 0.009(3) -0.003(3)
C32 0.022(4) 0.011(3) 0.018(3) 0.000(2) 0.008(3) -0.001(3)
C37 0.026(4) 0.026(4) 0.042(4) 0.006(3) -0.002(3) 0.004(3)
C19 0.022(4) 0.028(4) 0.019(3) -0.006(3) -0.003(3) 0.001(3)
C21 0.038(4) 0.021(4) 0.033(4) 0.000(3) 0.005(3) 0.017(3)
C36 0.027(4) 0.016(3) 0.040(4) -0.001(3) -0.002(3) -0.004(3)
C3 0.023(4) 0.014(3) 0.016(3) -0.003(2) 0.004(3) 0.005(3)
C1 0.021(4) 0.015(3) 0.011(3) 0.001(2) 0.005(2) -0.001(3)
C2 0.018(4) 0.012(3) 0.018(3) 0.004(2) 0.005(3) 0.002(3)
O12 0.030(3) 0.031(3) 0.030(2) 0.006(2) 0.002(2) 0.006(2)
O13 0.037(3) 0.033(3) 0.042(3) -0.002(2) 0.010(2) 0.001(2)
O3 0.027(3) 0.031(3) 0.028(2) 0.007(2) 0.007(2) 0.002(2)
O7 0.047(3) 0.025(3) 0.055(3) 0.000(2) 0.028(2) 0.002(2)
O6 0.031(3) 0.031(3) 0.033(2) -0.001(2) 0.014(2) 0.004(2)
O8 0.057(4) 0.032(3) 0.041(3) -0.003(2) 0.001(3) -0.018(3)
O9 0.048(3) 0.034(3) 0.047(3) -0.012(2) 0.013(2) -0.005(3)
O4 0.053(4) 0.044(4) 0.080(4) 0.009(3) 0.012(3) 0.013(3)
N5 0.029(3) 0.020(3) 0.023(3) -0.003(2) 0.008(2) -0.006(2)
O14 0.035(3) 0.056(3) 0.047(3) -0.009(3) 0.011(2) -0.014(3)
O10 0.036(3) 0.045(3) 0.044(3) -0.010(2) 0.001(2) 0.014(3)
O15 0.060(4) 0.057(4) 0.031(3) 0.007(2) 0.006(3) 0.006(3)
O5 0.056(4) 0.089(5) 0.067(4) 0.010(3) 0.011(3) -0.014(4)
O11 0.082(5) 0.095(5) 0.081(5) 0.002(4) 0.018(4) 0.012(4)
C5 0.015(3) 0.011(3) 0.021(3) 0.003(2) 0.002(3) -0.008(3)
C39 0.042(5) 0.054(6) 0.072(6) 0.014(5) -0.007(4) -0.010(5)
O16 0.041(3) 0.035(3) 0.039(3) -0.006(2) 0.011(2) -0.006(2)

loop_
_atom_type_symbol
_atom_type_description
_atom_type_scat_dispersion_real
_atom_type_scat_dispersion_imag
_atom_type_scat_source
C C 0.0033 0.0016 'International Tables Vol C Tables 4.2.6.8 and 6.1.1.4'
H H 0.0000 0.0000 'International Tables Vol C Tables 4.2.6.8 and 6.1.1.4'
N N 0.0061 0.0033 'International Tables Vol C Tables 4.2.6.8 and 6.1.1.4'
O O 0.0106 0.0060 'International Tables Vol C Tables 4.2.6.8 and 6.1.1.4'
Fe Fe 0.3463 0.8444 'International Tables Vol C Tables 4.2.6.8 and 6.1.1.4'
Sm Sm -0.1638 3.4418 'International Tables Vol C Tables 4.2.6.8 and 6.1.1.4'

loop_
_geom_angle_atom_site_label_1
_geom_angle_atom_site_label_2
_geom_angle_atom_site_label_3
_geom_angle
_geom_angle_site_symmetry_1
_geom_angle_site_symmetry_3
_geom_angle_publ_flag
O1 Sm1 O2 83.77(14) . . ?
O1 Sm1 N2 78.59(15) . . ?
O2 Sm1 N2 81.10(16) . . ?
O1 Sm1 N1 76.13(15) . . ?
O2 Sm1 N1 72.56(15) . . ?
N2 Sm1 N1 145.05(16) . . ?
O1 Sm1 N9 142.80(14) . . ?
O2 Sm1 N9 108.74(14) . . ?
N2 Sm1 N9 136.86(15) . . ?
N1 Sm1 N9 74.80(16) . . ?
O1 Sm1 N7 76.73(14) . . ?
O2 Sm1 N7 150.24(15) . . ?
N2 Sm1 N7 116.02(15) . . ?
N1 Sm1 N7 81.01(15) . . ?
N9 Sm1 N7 76.25(14) . . ?
O1 Sm1 N8 115.69(14) . . ?
O2 Sm1 N8 146.83(14) . . ?
N2 Sm1 N8 77.26(16) . . ?
N1 Sm1 N8 135.93(15) . . ?
N9 Sm1 N8 72.76(14) . . ?
N7 Sm1 N8 62.92(14) . . ?
O1 Sm1 N10 153.11(14) . . ?
O2 Sm1 N10 77.80(14) . . ?
N2 Sm1 N10 79.34(15) . . ?
N1 Sm1 N10 115.79(15) . . ?
N9 Sm1 N10 63.00(14) . . ?
N7 Sm1 N10 127.34(14) . . ?
N8 Sm1 N10 73.72(14) . . ?
C1 Fe1 C1 180.0(3) . 3_666 ?
C1 Fe1 C4 90.5(2) . . ?
C1 Fe1 C4 89.5(2) 3_666 . ?
C1 Fe1 C4 89.5(2) . 3_666 ?
C1 Fe1 C4 90.5(2) 3_666 3_666 ?
C4 Fe1 C4 180.000(1) . 3_666 ?
C1 Fe1 C3 91.6(2) . 3_666 ?
C1 Fe1 C3 88.4(2) 3_666 3_666 ?
C4 Fe1 C3 91.0(2) . 3_666 ?
C4 Fe1 C3 89.0(2) 3_666 3_666 ?
C1 Fe1 C3 88.4(2) . . ?
C1 Fe1 C3 91.6(2) 3_666 . ?
C4 Fe1 C3 89.0(2) . . ?
C4 Fe1 C3 91.0(2) 3_666 . ?
C3 Fe1 C3 180.000(1) 3_666 . ?
C2 Fe2 C2 180.0(5) . 3_566 ?
C2 Fe2 C6 90.0(2) . . ?
C2 Fe2 C6 90.0(2) 3_566 . ?
C2 Fe2 C6 90.0(2) . 3_566 ?
C2 Fe2 C6 90.0(2) 3_566 3_566 ?
C6 Fe2 C6 180.000(1) . 3_566 ?
C2 Fe2 C5 89.0(2) . 3_566 ?
C2 Fe2 C5 91.0(2) 3_566 3_566 ?
C6 Fe2 C5 90.0(2) . 3_566 ?
C6 Fe2 C5 90.0(2) 3_566 3_566 ?
C2 Fe2 C5 91.0(2) . . ?
C2 Fe2 C5 89.0(2) 3_566 . ?
C6 Fe2 C5 90.0(2) . . ?
C6 Fe2 C5 90.0(2) 3_566 . ?
C5 Fe2 C5 180.000(1) 3_566 . ?
C16 N8 C17 117.1(5) . . ?
C16 N8 Sm1 122.4(4) . . ?
C17 N8 Sm1 114.2(4) . . ?
C23 N9 C34 117.1(5) . . ?
C23 N9 Sm1 120.6(3) . . ?
C34 N9 Sm1 117.7(4) . . ?
N7 C18 C10 121.9(5) . . ?
N7 C18 C17 116.8(5) . . ?
C10 C18 C17 121.3(5) . . ?
N9 C34 C26 122.6(5) . . ?
N9 C34 C33 116.8(5) . . ?
C26 C34 C33 120.6(5) . . ?
C32 N10 C33 117.0(5) . . ?
C32 N10 Sm1 122.9(4) . . ?
C33 N10 Sm1 116.6(3) . . ?
C12 C11 C10 121.7(6) . . ?
C25 C24 C23 117.8(5) . . ?
C25 C24 C35 123.0(5) . . ?
C23 C24 C35 119.1(5) . . ?
N8 C17 C13 122.6(5) . . ?
N8 C17 C18 118.0(5) . . ?
C13 C17 C18 119.3(5) . . ?
C7 N7 C18 117.3(5) . . ?
C7 N7 Sm1 121.9(4) . . ?
C18 N7 Sm1 115.4(3) . . ?
N9 C23 C24 124.9(5) . . ?
N8 C16 C15 124.9(6) . . ?
C17 C13 C14 118.7(6) . . ?
C17 C13 C12 118.6(6) . . ?
C14 C13 C12 122.7(6) . . ?
C34 C26 C25 118.3(5) . . ?
C34 C26 C27 117.7(5) . . ?
C25 C26 C27 124.0(5) . . ?
C30 C31 C32 119.1(5) . . ?
C30 C31 C38 121.1(5) . . ?
C32 C31 C38 119.8(5) . . ?
C1 N1 Sm1 164.5(4) . . ?
C14 C15 C16 118.5(6) . . ?
C14 C15 C22 122.4(6) . . ?
C16 C15 C22 119.0(6) . . ?
C9 C8 C7 118.2(5) . . ?
C9 C8 C19 122.6(5) . . ?
C7 C8 C19 119.1(5) . . ?
N10 C33 C29 122.9(5) . . ?
N10 C33 C34 117.7(5) . . ?
C29 C33 C34 119.4(5) . . ?
N7 C7 C8 124.9(5) . . ?
C24 C25 C26 118.9(5) . . ?
C24 C25 C36 120.3(5) . . ?
C26 C25 C36 120.8(6) . . ?
C18 C10 C9 119.1(5) . . ?
C18 C10 C11 117.6(5) . . ?
C9 C10 C11 123.2(5) . . ?
C28 C29 C33 118.3(5) . . ?
C28 C29 C30 123.5(5) . . ?
C33 C29 C30 118.1(5) . . ?
C15 C14 C13 117.9(5) . . ?
C15 C14 C21 120.6(6) . . ?
C13 C14 C21 121.5(6) . . ?
N4 C4 Fe1 177.1(6) . . ?
C31 C30 C29 118.3(5) . . ?
C31 C30 C37 120.9(6) . . ?
C29 C30 C37 120.8(5) . . ?
N6 C6 Fe2 179.4(6) . . ?
C2 N2 Sm1 168.8(4) . . ?
C8 C9 C10 118.4(5) . . ?
C8 C9 C20 121.2(6) . . ?
C10 C9 C20 120.4(5) . . ?
C27 C28 C29 122.0(6) . . ?
C11 C12 C13 121.4(6) . . ?
C28 C27 C26 122.0(6) . . ?
N10 C32 C31 124.7(5) . . ?
N3 C3 Fe1 178.6(6) . . ?
N1 C1 Fe1 176.7(5) . . ?
N2 C2 Fe2 177.6(5) . . ?
N5 C5 Fe2 178.4(5) . . ?

loop_
_geom_bond_atom_site_label_1
_geom_bond_atom_site_label_2
_geom_bond_distance
_geom_bond_site_symmetry_2
_geom_bond_publ_flag
Sm1 O1 2.398(4) . ?
Sm1 O2 2.416(4) . ?
Sm1 N2 2.453(5) . ?
Sm1 N1 2.457(5) . ?
Sm1 N9 2.549(5) . ?
Sm1 N7 2.573(4) . ?
Sm1 N8 2.582(5) . ?
Sm1 N10 2.593(4) . ?
Fe1 C1 1.904(6) . ?
Fe1 C1 1.904(6) 3_666 ?
Fe1 C4 1.935(6) . ?
Fe1 C4 1.935(6) 3_666 ?
Fe1 C3 1.950(6) 3_666 ?
Fe1 C3 1.950(6) . ?
Fe2 C2 1.908(6) . ?
Fe2 C2 1.908(6) 3_566 ?
Fe2 C6 1.932(6) . ?
Fe2 C6 1.932(6) 3_566 ?
Fe2 C5 1.933(6) 3_566 ?
Fe2 C5 1.933(6) . ?
N8 C16 1.336(7) . ?
N8 C17 1.357(7) . ?
N9 C23 1.333(7) . ?
N9 C34 1.362(7) . ?
C18 N7 1.364(7) . ?
C18 C10 1.405(8) . ?
C18 C17 1.437(8) . ?
C34 C26 1.407(8) . ?
C34 C33 1.441(8) . ?
N10 C32 1.346(7) . ?
N10 C33 1.357(7) . ?
N4 C4 1.164(8) . ?
C11 C12 1.353(9) . ?
C11 C10 1.430(8) . ?
C24 C25 1.391(8) . ?
C24 C23 1.397(8) . ?
C24 C35 1.501(8) . ?
C17 C13 1.401(8) . ?
N7 C7 1.343(7) . ?
N6 C6 1.160(7) . ?
C16 C15 1.390(9) . ?
C13 C14 1.428(9) . ?
C13 C12 1.438(8) . ?
C26 C25 1.413(8) . ?
C26 C27 1.430(8) . ?
C31 C30 1.377(8) . ?
C31 C32 1.401(8) . ?
C31 C38 1.507(8) . ?
N1 C1 1.160(7) . ?
C15 C14 1.388(9) . ?
C15 C22 1.527(8) . ?
C8 C9 1.380(8) . ?
C8 C7 1.400(8) . ?
C8 C19 1.507(8) . ?
C33 C29 1.419(8) . ?
C25 C36 1.511(8) . ?
C10 C9 1.430(8) . ?
C29 C28 1.418(8) . ?
C29 C30 1.437(8) . ?
C14 C21 1.504(8) . ?
C30 C37 1.486(8) . ?
N2 C2 1.154(7) . ?
C9 C20 1.506(8) . ?
C28 C27 1.345(8) . ?
N3 C3 1.156(7) . ?
O3 C39 1.401(9) . ?
N5 C5 1.158(7) . ?

loop_
_geom_torsion_atom_site_label_1
_geom_torsion_atom_site_label_2
_geom_torsion_atom_site_label_3
_geom_torsion_atom_site_label_4
_geom_torsion
_geom_torsion_site_symmetry_1
_geom_torsion_site_symmetry_2
_geom_torsion_site_symmetry_3
_geom_torsion_site_symmetry_4
_geom_torsion_publ_flag
O1 Sm1 N8 C16 -121.9(4) . . . . ?
O2 Sm1 N8 C16 -0.8(6) . . . . ?
N2 Sm1 N8 C16 -51.3(4) . . . . ?
N1 Sm1 N8 C16 141.6(4) . . . . ?
N9 Sm1 N8 C16 97.2(4) . . . . ?
N7 Sm1 N8 C16 -179.7(5) . . . . ?
N10 Sm1 N8 C16 31.1(4) . . . . ?
O1 Sm1 N8 C17 87.0(4) . . . . ?
O2 Sm1 N8 C17 -151.9(3) . . . . ?
N2 Sm1 N8 C17 157.5(4) . . . . ?
N1 Sm1 N8 C17 -9.5(5) . . . . ?
N9 Sm1 N8 C17 -53.9(4) . . . . ?
N7 Sm1 N8 C17 29.2(3) . . . . ?
N10 Sm1 N8 C17 -120.0(4) . . . . ?
O1 Sm1 N9 C23 -10.4(5) . . . . ?
O2 Sm1 N9 C23 -115.3(4) . . . . ?
N2 Sm1 N9 C23 147.6(4) . . . . ?
N1 Sm1 N9 C23 -50.2(4) . . . . ?
N7 Sm1 N9 C23 34.1(4) . . . . ?
N8 Sm1 N9 C23 99.6(4) . . . . ?
N10 Sm1 N9 C23 179.7(5) . . . . ?
O1 Sm1 N9 C34 -165.7(3) . . . . ?
O2 Sm1 N9 C34 89.4(4) . . . . ?
N2 Sm1 N9 C34 -7.6(5) . . . . ?
N1 Sm1 N9 C34 154.6(4) . . . . ?
N7 Sm1 N9 C34 -121.2(4) . . . . ?
N8 Sm1 N9 C34 -55.7(4) . . . . ?
N10 Sm1 N9 C34 24.5(3) . . . . ?
C23 N9 C34 C26 -2.5(8) . . . . ?
Sm1 N9 C34 C26 153.6(4) . . . . ?
C23 N9 C34 C33 178.4(5) . . . . ?
Sm1 N9 C34 C33 -25.4(6) . . . . ?
O1 Sm1 N10 C32 13.5(6) . . . . ?
O2 Sm1 N10 C32 61.3(4) . . . . ?
N2 Sm1 N10 C32 -21.8(4) . . . . ?
N1 Sm1 N10 C32 124.8(4) . . . . ?
N9 Sm1 N10 C32 179.9(5) . . . . ?
N7 Sm1 N10 C32 -136.5(4) . . . . ?
N8 Sm1 N10 C32 -101.5(4) . . . . ?
O1 Sm1 N10 C33 171.4(4) . . . . ?
O2 Sm1 N10 C33 -140.8(4) . . . . ?
N2 Sm1 N10 C33 136.1(4) . . . . ?
N1 Sm1 N10 C33 -77.3(4) . . . . ?
N9 Sm1 N10 C33 -22.2(4) . . . . ?
N7 Sm1 N10 C33 21.4(5) . . . . ?
N8 Sm1 N10 C33 56.4(4) . . . . ?
C16 N8 C17 C13 -4.0(8) . . . . ?
Sm1 N8 C17 C13 148.7(4) . . . . ?
C16 N8 C17 C18 178.0(5) . . . . ?
Sm1 N8 C17 C18 -29.3(6) . . . . ?
N7 C18 C17 N8 2.7(7) . . . . ?
C10 C18 C17 N8 -179.6(5) . . . . ?
N7 C18 C17 C13 -175.4(5) . . . . ?
C10 C18 C17 C13 2.3(8) . . . . ?
C10 C18 N7 C7 2.7(8) . . . . ?
C17 C18 N7 C7 -179.6(5) . . . . ?
C10 C18 N7 Sm1 -152.0(4) . . . . ?
C17 C18 N7 Sm1 25.7(6) . . . . ?
O1 Sm1 N7 C7 50.0(4) . . . . ?
O2 Sm1 N7 C7 -0.4(6) . . . . ?
N2 Sm1 N7 C7 120.0(4) . . . . ?
N1 Sm1 N7 C7 -27.8(4) . . . . ?
N9 Sm1 N7 C7 -104.2(4) . . . . ?
N8 Sm1 N7 C7 178.4(5) . . . . ?
N10 Sm1 N7 C7 -143.4(4) . . . . ?
O1 Sm1 N7 C18 -156.6(4) . . . . ?
O2 Sm1 N7 C18 153.0(4) . . . . ?
N2 Sm1 N7 C18 -86.5(4) . . . . ?
N1 Sm1 N7 C18 125.7(4) . . . . ?
N9 Sm1 N7 C18 49.2(4) . . . . ?
N8 Sm1 N7 C18 -28.2(4) . . . . ?
N10 Sm1 N7 C18 10.0(5) . . . . ?
C34 N9 C23 C24 4.5(8) . . . . ?
Sm1 N9 C23 C24 -150.9(4) . . . . ?
C25 C24 C23 N9 -1.2(8) . . . . ?
C35 C24 C23 N9 174.9(5) . . . . ?
C17 N8 C16 C15 4.4(8) . . . . ?
Sm1 N8 C16 C15 -146.0(5) . . . . ?
N8 C17 C13 C14 0.1(8) . . . . ?
C18 C17 C13 C14 178.0(5) . . . . ?
N8 C17 C13 C12 -179.6(5) . . . . ?
C18 C17 C13 C12 -1.6(8) . . . . ?
N9 C34 C26 C25 -2.5(8) . . . . ?
C33 C34 C26 C25 176.5(5) . . . . ?
N9 C34 C26 C27 178.5(5) . . . . ?
C33 C34 C26 C27 -2.5(8) . . . . ?
O1 Sm1 N1 C1 -6.2(16) . . . . ?
O2 Sm1 N1 C1 -93.9(17) . . . . ?
N2 Sm1 N1 C1 -51.0(17) . . . . ?
N9 Sm1 N1 C1 150.3(17) . . . . ?
N7 Sm1 N1 C1 72.3(17) . . . . ?
N8 Sm1 N1 C1 106.6(16) . . . . ?
N10 Sm1 N1 C1 -160.5(16) . . . . ?
N8 C16 C15 C14 -0.5(9) . . . . ?
N8 C16 C15 C22 176.5(5) . . . . ?
C32 N10 C33 C29 2.1(8) . . . . ?
Sm1 N10 C33 C29 -157.1(4) . . . . ?
C32 N10 C33 C34 178.5(5) . . . . ?
Sm1 N10 C33 C34 19.2(6) . . . . ?
N9 C34 C33 N10 3.6(7) . . . . ?
C26 C34 C33 N10 -175.4(5) . . . . ?
N9 C34 C33 C29 -179.9(5) . . . . ?
C26 C34 C33 C29 1.0(8) . . . . ?
C18 N7 C7 C8 -1.6(8) . . . . ?
Sm1 N7 C7 C8 151.3(4) . . . . ?
C9 C8 C7 N7 -0.7(9) . . . . ?
C19 C8 C7 N7 -178.1(5) . . . . ?
C23 C24 C25 C26 -4.0(8) . . . . ?
C35 C24 C25 C26 -180.0(5) . . . . ?
C23 C24 C25 C36 175.7(6) . . . . ?
C35 C24 C25 C36 -0.3(9) . . . . ?
C34 C26 C25 C24 5.7(8) . . . . ?
C27 C26 C25 C24 -175.3(6) . . . . ?
C34 C26 C25 C36 -174.0(6) . . . . ?
C27 C26 C25 C36 5.0(9) . . . . ?
N7 C18 C10 C9 -1.4(8) . . . . ?
C17 C18 C10 C9 -179.0(5) . . . . ?
N7 C18 C10 C11 175.9(5) . . . . ?
C17 C18 C10 C11 -1.6(8) . . . . ?
C12 C11 C10 C18 0.4(8) . . . . ?
C12 C11 C10 C9 177.6(5) . . . . ?
N10 C33 C29 C28 177.8(5) . . . . ?
C34 C33 C29 C28 1.5(8) . . . . ?
N10 C33 C29 C30 -0.5(8) . . . . ?
C34 C33 C29 C30 -176.8(5) . . . . ?
C16 C15 C14 C13 -3.6(8) . . . . ?
C22 C15 C14 C13 179.5(5) . . . . ?
C16 C15 C14 C21 175.1(6) . . . . ?
C22 C15 C14 C21 -1.8(9) . . . . ?
C17 C13 C14 C15 3.8(8) . . . . ?
C12 C13 C14 C15 -176.5(5) . . . . ?
C17 C13 C14 C21 -174.9(6) . . . . ?
C12 C13 C14 C21 4.8(9) . . . . ?
C1 Fe1 C4 N4 -33(10) . . . . ?
C1 Fe1 C4 N4 147(10) 3_666 . . . ?
C4 Fe1 C4 N4 130(100) 3_666 . . . ?
C3 Fe1 C4 N4 -124(10) 3_666 . . . ?
C3 Fe1 C4 N4 56(10) . . . . ?
C32 C31 C30 C29 0.8(8) . . . . ?
C38 C31 C30 C29 178.1(5) . . . . ?
C32 C31 C30 C37 -179.4(6) . . . . ?
C38 C31 C30 C37 -2.0(9) . . . . ?
C28 C29 C30 C31 -179.2(5) . . . . ?
C33 C29 C30 C31 -1.0(8) . . . . ?
C28 C29 C30 C37 1.0(9) . . . . ?
C33 C29 C30 C37 179.1(5) . . . . ?
C2 Fe2 C6 N6 -24(66) . . . . ?
C2 Fe2 C6 N6 156(100) 3_566 . . . ?
C6 Fe2 C6 N6 -161(95) 3_566 . . . ?
C5 Fe2 C6 N6 65(66) 3_566 . . . ?
C5 Fe2 C6 N6 -115(66) . . . . ?
O1 Sm1 N2 C2 -102(2) . . . . ?
O2 Sm1 N2 C2 -17(2) . . . . ?
N1 Sm1 N2 C2 -58(2) . . . . ?
N9 Sm1 N2 C2 91(2) . . . . ?
N7 Sm1 N2 C2 -171(2) . . . . ?
N8 Sm1 N2 C2 138(2) . . . . ?
N10 Sm1 N2 C2 62(2) . . . . ?
C7 C8 C9 C10 2.0(8) . . . . ?
C19 C8 C9 C10 179.3(5) . . . . ?
C7 C8 C9 C20 -177.9(5) . . . . ?
C19 C8 C9 C20 -0.7(9) . . . . ?
C18 C10 C9 C8 -1.0(8) . . . . ?
C11 C10 C9 C8 -178.2(5) . . . . ?
C18 C10 C9 C20 178.9(5) . . . . ?
C11 C10 C9 C20 1.7(8) . . . . ?
C33 C29 C28 C27 -2.6(9) . . . . ?
C30 C29 C28 C27 175.5(6) . . . . ?
C10 C11 C12 C13 0.3(9) . . . . ?
C17 C13 C12 C11 0.4(9) . . . . ?
C14 C13 C12 C11 -179.3(6) . . . . ?
C29 C28 C27 C26 1.1(9) . . . . ?
C34 C26 C27 C28 1.5(9) . . . . ?
C25 C26 C27 C28 -177.5(6) . . . . ?
C33 N10 C32 C31 -2.5(8) . . . . ?
Sm1 N10 C32 C31 155.4(4) . . . . ?
C30 C31 C32 N10 1.0(9) . . . . ?
C38 C31 C32 N10 -176.4(5) . . . . ?
C1 Fe1 C3 N3 48(23) . . . . ?
C1 Fe1 C3 N3 -132(23) 3_666 . . . ?
C4 Fe1 C3 N3 -42(23) . . . . ?
C4 Fe1 C3 N3 138(23) 3_666 . . . ?
C3 Fe1 C3 N3 101(36) 3_666 . . . ?
Sm1 N1 C1 Fe1 -39(10) . . . . ?
C1 Fe1 C1 N1 -64(38) 3_666 . . . ?
C4 Fe1 C1 N1 106(9) . . . . ?
C4 Fe1 C1 N1 -74(9) 3_666 . . . ?
C3 Fe1 C1 N1 -163(9) 3_666 . . . ?
C3 Fe1 C1 N1 17(9) . . . . ?
Sm1 N2 C2 Fe2 -22(15) . . . . ?
C2 Fe2 C2 N2 -96(17) 3_566 . . . ?
C6 Fe2 C2 N2 99(13) . . . . ?
C6 Fe2 C2 N2 -81(13) 3_566 . . . ?
C5 Fe2 C2 N2 9(13) 3_566 . . . ?
C5 Fe2 C2 N2 -171(13) . . . . ?
C2 Fe2 C5 N5 -179(100) . . . . ?
C2 Fe2 C5 N5 1(20) 3_566 . . . ?
C6 Fe2 C5 N5 -89(20) . . . . ?
C6 Fe2 C5 N5 91(20) 3_566 . . . ?
C5 Fe2 C5 N5 19(100) 3_566 . . . ?
